data_4060661
loop_
_publ_author_name
'Milione, Stefano'
'Grisi, Fabia'
'Centore, Roberto'
'Tuzi, Angela'

_publ_section_title
;
 Neutral and Cationic Heteroscorpionate Aluminum Complexes:
 Synthesis, Structure, and Ring-Opening Polymerization of \e-Caprolactone
;
_journal_coden_ASTM ORGND7
_journal_issue 1
_journal_name_full Organometallics
_journal_page_first 266
_journal_page_last 274
_journal_paper_doi 10.1021/om050902e
_journal_volume 25
_journal_year 2006
_chemical_formula_moiety 'C33 H53 Al N4 O'
_chemical_formula_sum 'C33 H53 Al N4 O'
_chemical_formula_weight 548.77
_space_group_IT_number 2
_symmetry_cell_setting triclinic
_symmetry_space_group_name_Hall '-P 1'
_symmetry_space_group_name_H-M 'P -1'
_cell_angle_alpha 100.72(2)
_cell_angle_beta 91.81(2)
_cell_angle_gamma 104.60(2)
_cell_formula_units_Z 2
_cell_length_a 9.430(2)
_cell_length_b 9.479(2)
_cell_length_c 19.711(4)
_cell_measurement_temperature 173(2)
_cell_volume 1669.5(6)
_diffrn_ambient_temperature 173(2)
_exptl_crystal_density_diffrn 1.092
_cod_depositor_comments
;
 Updated bibliographic information.

 Antanas Vaitkus,
 2019-10-02
;
_cod_database_code 4060661

loop_
_symmetry_equiv_pos_as_xyz
'x, y, z'
'-x, -y, -z'

loop_
_atom_site_label
_atom_site_type_symbol
_atom_site_fract_x
_atom_site_fract_y
_atom_site_fract_z
_atom_site_U_iso_or_equiv
_atom_site_adp_type
_atom_site_occupancy
_atom_site_symmetry_multiplicity
_atom_site_calc_flag
_atom_site_refinement_flags
_atom_site_disorder_assembly
_atom_site_disorder_group
Al1 Al 0.60039(8) 0.81743(7) 0.18593(3) 0.02671(19) Uani 1 1 d . B .
O1 O 0.67661(16) 0.76534(15) 0.25767(7) 0.0244(3) Uani 1 1 d . . .
N1 N 0.44822(19) 0.48659(18) 0.14835(8) 0.0214(4) Uani 1 1 d . . .
N2 N 0.4646(2) 0.62597(19) 0.13403(8) 0.0241(4) Uani 1 1 d . . .
N3 N 0.67139(19) 0.46545(18) 0.19995(8) 0.0211(4) Uani 1 1 d . . .
N4 N 0.7291(2) 0.4995(2) 0.14035(8) 0.0263(4) Uani 1 1 d . . .
C1 C 0.5901(2) 0.6989(2) 0.30224(10) 0.0201(4) Uani 1 1 d . . .
C2 C 0.4951(2) 0.5572(2) 0.27792(9) 0.0199(4) Uani 1 1 d . . .
C3 C 0.3857(2) 0.4955(2) 0.31783(10) 0.0202(4) Uani 1 1 d . . .
H3 H 0.3202 0.4008 0.2997 0.020 Uiso 1 1 calc R . .
C4 C 0.3711(2) 0.5708(2) 0.38374(10) 0.0206(4) Uani 1 1 d . . .
C5 C 0.4810(2) 0.7011(2) 0.41057(10) 0.0216(4) Uani 1 1 d . . .
H5 H 0.4785 0.7484 0.4573 0.022 Uiso 1 1 calc R . .
C6 C 0.5941(2) 0.7661(2) 0.37318(10) 0.0208(4) Uani 1 1 d . . .
C7 C 0.7197(2) 0.9019(2) 0.40759(11) 0.0257(5) Uani 1 1 d . . .
C8 C 0.8689(3) 0.8699(3) 0.39175(13) 0.0394(6) Uani 1 1 d . . .
H8A H 0.9487 0.9561 0.4137 0.039 Uiso 1 1 calc R . .
H8B H 0.8757 0.8506 0.3415 0.039 Uiso 1 1 calc R . .
H8C H 0.8770 0.7825 0.4099 0.039 Uiso 1 1 calc R . .
C9 C 0.7173(3) 0.9358(3) 0.48710(11) 0.0347(6) Uani 1 1 d . . .
H9A H 0.7986 1.0225 0.5070 0.035 Uiso 1 1 calc R . .
H9B H 0.7282 0.8496 0.5055 0.035 Uiso 1 1 calc R . .
H9C H 0.6237 0.9568 0.4993 0.035 Uiso 1 1 calc R . .
C10 C 0.7082(3) 1.0421(2) 0.38151(13) 0.0380(6) Uani 1 1 d . . .
H10A H 0.7890 1.1268 0.4041 0.038 Uiso 1 1 calc R . .
H10B H 0.6140 1.0630 0.3925 0.038 Uiso 1 1 calc R . .
H10C H 0.7144 1.0258 0.3312 0.038 Uiso 1 1 calc R . .
C11 C 0.2405(2) 0.5182(2) 0.42589(10) 0.0244(5) Uani 1 1 d . . .
C12 C 0.1470(3) 0.3614(3) 0.39360(13) 0.0388(6) Uani 1 1 d . . .
H12A H 0.0655 0.3326 0.4221 0.039 Uiso 1 1 calc R . .
H12B H 0.2080 0.2910 0.3912 0.039 Uiso 1 1 calc R . .
H12C H 0.1078 0.3601 0.3468 0.039 Uiso 1 1 calc R . .
C13 C 0.2924(3) 0.5196(4) 0.50015(13) 0.0480(7) Uani 1 1 d . . .
H13A H 0.2071 0.4858 0.5257 0.048 Uiso 1 1 calc R . .
H13B H 0.3466 0.6210 0.5226 0.048 Uiso 1 1 calc R . .
H13C H 0.3568 0.4530 0.4998 0.048 Uiso 1 1 calc R . .
C14 C 0.1417(3) 0.6251(3) 0.42667(16) 0.0452(7) Uani 1 1 d . . .
H14A H 0.0574 0.5942 0.4534 0.045 Uiso 1 1 calc R . .
H14B H 0.1065 0.6229 0.3791 0.045 Uiso 1 1 calc R . .
H14C H 0.1981 0.7264 0.4481 0.045 Uiso 1 1 calc R . .
C15 C 0.5161(2) 0.4604(2) 0.21035(10) 0.0206(4) Uani 1 1 d . . .
H15 H 0.4670 0.3555 0.2136 0.021 Uiso 1 1 calc R . .
C16 C 0.3930(3) 0.6041(2) 0.07122(11) 0.0281(5) Uani 1 1 d . . .
C17 C 0.3350(3) 0.4528(3) 0.04531(11) 0.0305(5) Uani 1 1 d . . .
H17 H 0.2804 0.4081 0.0020 0.031 Uiso 1 1 calc R . .
C18 C 0.3722(2) 0.3803(2) 0.09477(10) 0.0265(5) Uani 1 1 d . . .
C19 C 0.3424(3) 0.2182(3) 0.09513(12) 0.0404(6) Uani 1 1 d . . .
H19A H 0.2845 0.1956 0.1340 0.048(8) Uiso 1 1 d R . .
H19B H 0.4358 0.1920 0.1001 0.048 Uiso 1 1 d R . .
H19C H 0.2874 0.1605 0.0515 0.048 Uiso 1 1 d R . .
C20 C 0.3759(3) 0.7295(3) 0.03842(12) 0.0395(6) Uani 1 1 d . . .
H20A H 0.4654 0.8116 0.0496 0.039 Uiso 1 1 d R . .
H20B H 0.2918 0.7638 0.0560 0.039 Uiso 1 1 d R . .
H20C H 0.3593 0.6952 -0.0120 0.039 Uiso 1 1 d R . .
C21 C 0.8702(3) 0.5002(3) 0.14956(11) 0.0300(5) Uani 1 1 d . . .
C22 C 0.9022(3) 0.4679(3) 0.21362(11) 0.0308(5) Uani 1 1 d . . .
H22 H 0.9949 0.4627 0.2317 0.031 Uiso 1 1 calc R . .
C23 C 0.7732(2) 0.4451(2) 0.24532(10) 0.0248(5) Uani 1 1 d . . .
C24 C 0.7391(3) 0.4029(3) 0.31371(11) 0.0328(5) Uani 1 1 d . . .
H24A H 0.8207 0.3703 0.3320 0.033 Uiso 1 1 d R . .
H24B H 0.6488 0.3217 0.3076 0.033 Uiso 1 1 d R . .
H24C H 0.7255 0.4891 0.3463 0.033 Uiso 1 1 d R . .
C25 C 0.9708(3) 0.5324(3) 0.09332(13) 0.0453(7) Uani 1 1 d . . .
H25A H 0.9263 0.5804 0.0615 0.045 Uiso 0.50 1 calc PR . .
H25B H 0.9859 0.4391 0.0677 0.045 Uiso 0.50 1 calc PR . .
H25C H 1.0656 0.5988 0.1141 0.045 Uiso 0.50 1 calc PR . .
H25D H 1.0589 0.4984 0.1007 0.045 Uiso 0.50 1 calc PR . .
H25E H 0.9993 0.6397 0.0945 0.045 Uiso 0.50 1 calc PR . .
H25F H 0.9196 0.4800 0.0481 0.045 Uiso 0.50 1 calc PR . .
C26 C 0.4765(3) 0.9553(2) 0.21508(12) 0.0337(6) Uani 1 1 d . . .
H26A H 0.5439 1.0540 0.2347 0.034 Uiso 1 1 calc R . .
H26B H 0.4246 0.9655 0.1725 0.034 Uiso 1 1 calc R . .
C27 C 0.3604(3) 0.9220(3) 0.26712(13) 0.0351(6) Uani 1 1 d . . .
H27 H 0.4064 0.8880 0.3053 0.035 Uiso 1 1 calc R . .
C28 C 0.3118(3) 1.0597(3) 0.29969(15) 0.0472(7) Uani 1 1 d . . .
H28A H 0.2387 1.0333 0.3326 0.047 Uiso 1 1 calc R . .
H28B H 0.2685 1.0975 0.2633 0.047 Uiso 1 1 calc R . .
H28C H 0.3972 1.1367 0.3241 0.047 Uiso 1 1 calc R . .
C29 C 0.2268(3) 0.7976(3) 0.23473(17) 0.0543(8) Uani 1 1 d . . .
H29A H 0.1560 0.7796 0.2695 0.054 Uiso 1 1 calc R . .
H29B H 0.2572 0.7067 0.2178 0.054 Uiso 1 1 calc R . .
H29C H 0.1809 0.8263 0.1960 0.054 Uiso 1 1 calc R . .
C30 C 0.7520(3) 0.8791(3) 0.12345(14) 0.0496(7) Uani 1 1 d . . .
H30A H 0.8219 0.8170 0.1244 0.050 Uiso 1 1 calc R A 1
H30B H 0.7032 0.8531 0.0759 0.050 Uiso 1 1 calc R A 1
C31A C 0.8441(12) 1.0437(11) 0.1354(5) 0.105(4) Uani 0.689(10) 1 d P B 1
H31A H 0.7734 1.1062 0.1456 0.689(10) Uiso 0.689(10) 1 calc PR B 1
C32A C 0.9282(7) 1.0972(6) 0.0825(3) 0.089(3) Uani 0.689(10) 1 d P B 1
H32A H 1.0282 1.0865 0.0887 0.689(10) Uiso 0.689(10) 1 d PR B 1
H32B H 0.9320 1.2023 0.0850 0.689(10) Uiso 0.689(10) 1 d PR B 1
H32C H 0.8822 1.0393 0.0372 0.689(10) Uiso 0.689(10) 1 d PR B 1
C33A C 0.9424(12) 1.0688(13) 0.2036(7) 0.092(4) Uani 0.689(10) 1 d P B 1
H33A H 1.0193 1.1623 0.2088 0.689(10) Uiso 0.689(10) 1 d PR B 1
H33B H 0.9879 0.9860 0.2018 0.689(10) Uiso 0.689(10) 1 d PR B 1
H33C H 0.8819 1.0733 0.2431 0.689(10) Uiso 0.689(10) 1 d PR B 1
C31B C 0.8408(13) 1.0461(12) 0.1439(7) 0.018(3) Uani 0.311(10) 1 d P B 2
H31B H 0.9157 1.0314 0.1103 0.689(10) Uiso 0.311(10) 1 calc PR B 2
C32B C 0.7590(17) 1.1042(10) 0.0951(6) 0.080(6) Uani 0.311(10) 1 d P B 2
H32D H 0.6529 1.0629 0.0958 0.689(10) Uiso 0.311(10) 1 d PR B 2
H32E H 0.7884 1.0761 0.0483 0.689(10) Uiso 0.311(10) 1 d PR B 2
H32F H 0.7831 1.2130 0.1086 0.689(10) Uiso 0.311(10) 1 d PR B 2
C33B C 0.949(2) 1.091(3) 0.2022(10) 0.056(6) Uani 0.311(10) 1 d P B 2
H33D H 0.9967 1.0109 0.2043 0.689(10) Uiso 0.311(10) 1 d PR B 2
H33E H 0.9026 1.1128 0.2452 0.689(10) Uiso 0.311(10) 1 d PR B 2
H33F H 1.0232 1.1804 0.1964 0.689(10) Uiso 0.311(10) 1 d PR B 2

loop_
_atom_site_aniso_label
_atom_site_aniso_U_11
_atom_site_aniso_U_22
_atom_site_aniso_U_33
_atom_site_aniso_U_23
_atom_site_aniso_U_13
_atom_site_aniso_U_12
Al1 0.0331(4) 0.0239(3) 0.0210(3) 0.0043(3) 0.0028(3) 0.0039(3)
O1 0.0227(8) 0.0254(8) 0.0219(7) 0.0041(6) 0.0041(6) 0.0010(6)
N1 0.0229(10) 0.0231(9) 0.0165(8) 0.0014(7) 0.0010(7) 0.0049(7)
N2 0.0276(10) 0.0263(9) 0.0188(8) 0.0041(7) 0.0022(7) 0.0080(8)
N3 0.0207(10) 0.0272(9) 0.0154(8) 0.0031(7) 0.0028(7) 0.0068(7)
N4 0.0273(11) 0.0356(10) 0.0154(8) 0.0032(7) 0.0062(7) 0.0082(8)
C1 0.0196(11) 0.0225(10) 0.0192(9) 0.0048(8) 0.0020(8) 0.0068(8)
C2 0.0222(11) 0.0223(10) 0.0144(9) 0.0009(8) 0.0006(8) 0.0066(8)
C3 0.0200(11) 0.0199(10) 0.0195(10) 0.0019(8) -0.0012(8) 0.0047(8)
C4 0.0219(12) 0.0231(10) 0.0188(10) 0.0052(8) 0.0035(8) 0.0086(8)
C5 0.0250(12) 0.0250(10) 0.0149(9) -0.0002(8) 0.0003(8) 0.0101(9)
C6 0.0239(12) 0.0194(10) 0.0187(10) 0.0007(8) -0.0012(8) 0.0073(8)
C7 0.0262(13) 0.0232(11) 0.0239(10) 0.0005(8) -0.0038(9) 0.0033(9)
C8 0.0268(14) 0.0438(14) 0.0389(14) -0.0057(11) -0.0068(11) 0.0049(11)
C9 0.0408(15) 0.0295(12) 0.0258(11) -0.0041(9) -0.0076(10) 0.0029(10)
C10 0.0465(16) 0.0229(11) 0.0363(13) 0.0015(10) -0.0083(11) -0.0015(10)
C11 0.0228(12) 0.0289(11) 0.0204(10) 0.0018(8) 0.0071(9) 0.0066(9)
C12 0.0379(15) 0.0360(13) 0.0368(13) 0.0023(10) 0.0172(11) 0.0014(11)
C13 0.0346(16) 0.076(2) 0.0276(13) 0.0152(13) 0.0071(11) 0.0006(14)
C14 0.0351(16) 0.0421(14) 0.0633(18) 0.0102(13) 0.0221(13) 0.0171(12)
C15 0.0219(11) 0.0220(10) 0.0164(9) 0.0011(8) 0.0016(8) 0.0049(8)
C16 0.0273(13) 0.0371(12) 0.0210(10) 0.0044(9) 0.0035(9) 0.0111(10)
C17 0.0290(13) 0.0396(13) 0.0188(10) 0.0006(9) -0.0035(9) 0.0057(10)
C18 0.0236(12) 0.0317(11) 0.0191(10) -0.0012(8) 0.0008(9) 0.0029(9)
C19 0.0537(17) 0.0314(13) 0.0248(12) -0.0016(10) -0.0080(11) -0.0025(11)
C20 0.0507(17) 0.0447(14) 0.0260(12) 0.0107(11) -0.0026(11) 0.0158(12)
C21 0.0236(13) 0.0428(13) 0.0224(11) 0.0035(9) 0.0054(9) 0.0084(10)
C22 0.0234(13) 0.0418(13) 0.0276(11) 0.0035(10) 0.0002(9) 0.0123(10)
C23 0.0283(13) 0.0253(11) 0.0204(10) 0.0016(8) -0.0010(9) 0.0086(9)
C24 0.0350(14) 0.0405(13) 0.0256(11) 0.0108(10) 0.0004(10) 0.0123(11)
C25 0.0307(15) 0.0761(19) 0.0300(13) 0.0105(13) 0.0105(11) 0.0152(13)
C26 0.0445(16) 0.0256(11) 0.0303(12) 0.0053(9) -0.0036(11) 0.0094(11)
C27 0.0382(15) 0.0322(12) 0.0372(13) 0.0045(10) 0.0001(11) 0.0158(11)
C28 0.0456(17) 0.0417(15) 0.0537(16) -0.0018(13) 0.0014(13) 0.0189(13)
C29 0.0417(18) 0.0392(15) 0.076(2) -0.0035(14) 0.0073(15) 0.0111(13)
C30 0.0589(19) 0.0438(15) 0.0325(13) 0.0040(11) 0.0125(13) -0.0097(13)
C31A 0.115(8) 0.093(6) 0.065(5) 0.036(4) -0.041(5) -0.057(5)
C32A 0.092(5) 0.070(4) 0.085(4) 0.020(3) 0.046(3) -0.026(3)
C33A 0.077(7) 0.078(5) 0.077(7) 0.004(4) -0.030(5) -0.043(4)
C31B 0.020(6) 0.016(5) 0.033(6) 0.022(4) 0.023(5) 0.016(5)
C32B 0.151(14) 0.026(5) 0.061(7) 0.023(5) -0.024(7) 0.012(6)
C33B 0.055(12) 0.093(13) 0.042(9) 0.022(8) 0.018(8) 0.052(11)

loop_
_geom_bond_atom_site_label_1
_geom_bond_atom_site_label_2
_geom_bond_distance
_geom_bond_site_symmetry_2
_geom_bond_publ_flag
Al1 O1 1.7705(16) . no
Al1 C30 1.965(3) . no
Al1 C26 1.984(2) . no
Al1 N2 2.009(2) . no
O1 C1 1.351(2) . no
N1 C18 1.355(3) . no
N1 N2 1.374(2) . no
N1 C15 1.452(3) . no
N2 C16 1.346(3) . no
N3 C23 1.364(3) . no
N3 N4 1.369(2) . no
N3 C15 1.475(3) . no
N4 C21 1.335(3) . no
C1 C2 1.401(3) . no
C1 C6 1.420(3) . no
C2 C3 1.394(3) . no
C2 C15 1.520(3) . no
C3 C4 1.390(3) . no
C3 H3 0.9500 . no
C4 C5 1.398(3) . no
C4 C11 1.538(3) . no
C5 C6 1.396(3) . no
C5 H5 0.9500 . no
C6 C7 1.541(3) . no
C7 C10 1.538(3) . no
C7 C8 1.541(3) . no
C7 C9 1.542(3) . no
C8 H8A 0.9800 . no
C8 H8B 0.9800 . no
C8 H8C 0.9800 . no
C9 H9A 0.9800 . no
C9 H9B 0.9800 . no
C9 H9C 0.9800 . no
C10 H10A 0.9800 . no
C10 H10B 0.9800 . no
C10 H10C 0.9800 . no
C11 C13 1.525(3) . no
C11 C12 1.531(3) . no
C11 C14 1.538(3) . no
C12 H12A 0.9800 . no
C12 H12B 0.9800 . no
C12 H12C 0.9800 . no
C13 H13A 0.9800 . no
C13 H13B 0.9800 . no
C13 H13C 0.9800 . no
C14 H14A 0.9800 . no
C14 H14B 0.9800 . no
C14 H14C 0.9800 . no
C15 H15 1.0000 . no
C16 C17 1.390(3) . no
C16 C20 1.494(3) . no
C17 C18 1.376(3) . no
C17 H17 0.9500 . no
C18 C19 1.493(3) . no
C19 H19A 0.9800 . no
C19 H19B 0.9800 . no
C19 H19C 0.9800 . no
C20 H20A 0.9800 . no
C20 H20B 0.9800 . no
C20 H20C 0.9800 . no
C21 C22 1.395(3) . no
C21 C25 1.506(3) . no
C22 C23 1.373(3) . no
C22 H22 0.9500 . no
C23 C24 1.498(3) . no
C24 H24A 0.9800 . no
C24 H24B 0.9800 . no
C24 H24C 0.9800 . no
C25 H25A 0.9800 . no
C25 H25B 0.9800 . no
C25 H25C 0.9800 . no
C25 H25D 0.9800 . no
C25 H25E 0.9800 . no
C25 H25F 0.9800 . no
C26 C27 1.539(3) . no
C26 H26A 0.9900 . no
C26 H26B 0.9900 . no
C27 C29 1.518(4) . no
C27 C28 1.528(3) . no
C27 H27 1.0000 . no
C28 H28A 0.9800 . no
C28 H28B 0.9800 . no
C28 H28C 0.9800 . no
C29 H29A 0.9800 . no
C29 H29B 0.9800 . no
C29 H29C 0.9800 . no
C30 C31A 1.553(10) . no
C30 C31B 1.563(13) . no
C30 H30A 0.9900 . no
C30 H30B 0.9900 . no
C31A C32A 1.421(11) . no
C31A C33A 1.554(16) . no
C31A H31A 1.0000 . no
C32A H32A 0.9800 . no
C32A H32B 0.9800 . no
C32A H32C 0.9800 . no
C32A H32E 1.4119 . no
C33A H33A 0.9800 . no
C33A H33B 0.9800 . no
C33A H33C 0.9800 . no
C33A H33D 0.8416 . no
C33A H33E 0.9799 . no
C33A H33F 1.1732 . no
C31B C33B 1.44(3) . no
C31B C32B 1.479(16) . no
C31B H31B 1.0000 . no
C32B H32D 0.9800 . no
C32B H32E 0.9800 . no
C32B H32F 0.9800 . no
C33B H33A 0.8043 . no
C33B H33B 1.1410 . no
C33B H33C 1.0532 . no
C33B H33D 0.9800 . no
C33B H33E 0.9800 . no
C33B H33F 0.9800 . no
